data_4068964
loop_
_publ_author_name
'Szadkowska, Anna'
'Makal, Anna'
'Wo\'zniak, Krzysztof'
'Kadyrov, Renat'
'Grela, Karol'

_publ_section_title
;
 Ruthenium Olefin Metathesis Initiators Bearing Chelating Sulfoxide
 Ligands
;
_journal_issue 9
_journal_name_full Organometallics
_journal_page_first 2693
_journal_paper_doi 10.1021/om801183g
_journal_volume 28
_journal_year 2009
_chemical_formula_sum 'C32 H40 Cl2 N2 O2 Ru S'
_chemical_formula_weight 688.69
_chemical_name_systematic
;
 ?
;
_space_group_IT_number 14
_symmetry_cell_setting monoclinic
_symmetry_space_group_name_Hall '-P 2yn'
_symmetry_space_group_name_H-M 'P 1 21/n 1'
_atom_sites_solution_hydrogens geom
_atom_sites_solution_primary direct
_atom_sites_solution_secondary difmap
_audit_creation_method SHELXL-97
_cell_angle_alpha 90.00
_cell_angle_beta 104.720(2)
_cell_angle_gamma 90.00
_cell_formula_units_Z 4
_cell_length_a 9.8341(3)
_cell_length_b 21.5649(6)
_cell_length_c 15.0334(4)
_cell_measurement_reflns_used 480
_cell_measurement_temperature 90(2)
_cell_measurement_theta_max 27.19
_cell_measurement_theta_min 1.89
_cell_volume 3083.52(15)
_computing_cell_refinement 'Bruker SMART'
_computing_data_collection 'Bruker SMART'
_computing_data_reduction 'Bruker SAINT'
_computing_structure_refinement 'SHELXL-97 (Sheldrick, 1997)'
_computing_structure_solution 'SHELXL-97 (Sheldrick, 1997)'
_diffrn_ambient_temperature 90(2)
_diffrn_measured_fraction_theta_full 0.996
_diffrn_measured_fraction_theta_max 0.996
_diffrn_radiation_monochromator graphite
_diffrn_radiation_source 'fine-focus sealed tube'
_diffrn_radiation_type MoK\a
_diffrn_radiation_wavelength 0.71073
_diffrn_reflns_av_R_equivalents 0.0705
_diffrn_reflns_av_sigmaI/netI 0.0451
_diffrn_reflns_limit_h_max 12
_diffrn_reflns_limit_h_min -12
_diffrn_reflns_limit_k_max 27
_diffrn_reflns_limit_k_min -27
_diffrn_reflns_limit_l_max 19
_diffrn_reflns_limit_l_min -19
_diffrn_reflns_number 46488
_diffrn_reflns_theta_full 27.19
_diffrn_reflns_theta_max 27.19
_diffrn_reflns_theta_min 1.89
_exptl_absorpt_coefficient_mu 0.782
_exptl_absorpt_correction_T_max 0.986
_exptl_absorpt_correction_T_min 0.897
_exptl_absorpt_correction_type multi-scan
_exptl_absorpt_process_details 'Sheldrick, G. M. (1996). SADABS. University of G&#x00F6;ttingen, Germany.'
_exptl_crystal_colour green
_exptl_crystal_density_diffrn 1.483
_exptl_crystal_density_method 'not measured'
_exptl_crystal_description planar
_exptl_crystal_F_000 1424
_exptl_crystal_size_max 0.1
_exptl_crystal_size_mid 0.09
_exptl_crystal_size_min 0.02
_refine_diff_density_max 0.514
_refine_diff_density_min -0.394
_refine_diff_density_rms 0.086
_refine_ls_extinction_method none
_refine_ls_goodness_of_fit_ref 1.015
_refine_ls_hydrogen_treatment mixed
_refine_ls_matrix_type full
_refine_ls_number_parameters 378
_refine_ls_number_reflns 6849
_refine_ls_number_restraints 0
_refine_ls_restrained_S_all 1.015
_refine_ls_R_factor_all 0.0561
_refine_ls_R_factor_gt 0.0307
_refine_ls_shift/su_max 0.001
_refine_ls_shift/su_mean 0.000
_refine_ls_structure_factor_coef Fsqd
_refine_ls_weighting_details 'calc w=1/[\s^2^(Fo^2^)+(0.0257P)^2^+2.4236P] where P=(Fo^2^+2Fc^2^)/3'
_refine_ls_weighting_scheme calc
_refine_ls_wR_factor_gt 0.0610
_refine_ls_wR_factor_ref 0.0693
_reflns_number_gt 5168
_reflns_number_total 6849
_reflns_threshold_expression >2sigma(I)
_cod_data_source_file om801183g_si_002.cif
_cod_data_source_block c043501_20102008_0m
_cod_original_sg_symbol_H-M P2(1)/n
_cod_database_code 4068964

loop_
_symmetry_equiv_pos_as_xyz
'x, y, z'
'-x+1/2, y+1/2, -z+1/2'
'-x, -y, -z'
'x-1/2, -y-1/2, z-1/2'

loop_
_atom_site_label
_atom_site_type_symbol
_atom_site_fract_x
_atom_site_fract_y
_atom_site_fract_z
_atom_site_U_iso_or_equiv
_atom_site_adp_type
_atom_site_occupancy
_atom_site_symmetry_multiplicity
_atom_site_calc_flag
_atom_site_refinement_flags
Ru1 Ru 0.59561(2) 0.122172(8) 0.163449(14) 0.01144(6) Uani 1 1 d .
Cl1 Cl 0.81589(7) 0.10729(3) 0.27327(4) 0.01660(14) Uani 1 1 d .
Cl2 Cl 0.36639(6) 0.11557(3) 0.06309(4) 0.01737(13) Uani 1 1 d .
S1 S 0.66579(7) 0.10994(3) 0.02434(4) 0.01270(13) Uani 1 1 d .
O1 O 0.59957(19) 0.06456(8) -0.04749(12) 0.0191(4) Uani 1 1 d .
N1 N 0.4731(2) 0.19598(9) 0.30671(14) 0.0153(5) Uani 1 1 d .
N2 N 0.4885(2) 0.09935(9) 0.33897(14) 0.0160(5) Uani 1 1 d .
C1 C 0.5156(3) 0.14083(11) 0.27668(17) 0.0143(5) Uani 1 1 d .
C2 C 0.4224(3) 0.18810(12) 0.38359(18) 0.0211(6) Uani 1 1 d .
H2 H 0.3887 0.2190 0.4155 0.025 Uiso 1 1 calc R
C3 C 0.4310(3) 0.12749(12) 0.40344(19) 0.0229(6) Uani 1 1 d .
H3 H 0.4036 0.1081 0.4514 0.027 Uiso 1 1 calc R
C4 C 0.4932(3) 0.25876(11) 0.27804(18) 0.0154(5) Uani 1 1 d .
C5 C 0.3893(3) 0.28635(11) 0.20944(18) 0.0168(5) Uani 1 1 d .
C6 C 0.4113(3) 0.34745(12) 0.18724(19) 0.0207(6) Uani 1 1 d .
H6 H 0.3433 0.3672 0.1416 0.025 Uiso 1 1 calc R
C7 C 0.5313(3) 0.37999(12) 0.23090(19) 0.0226(6) Uani 1 1 d .
C8 C 0.6303(3) 0.35088(12) 0.3006(2) 0.0226(6) Uani 1 1 d .
H8 H 0.7103 0.3726 0.3310 0.027 Uiso 1 1 calc R
C9 C 0.6130(3) 0.28986(12) 0.32602(18) 0.0179(6) Uani 1 1 d .
C10 C 0.2592(3) 0.25116(12) 0.1609(2) 0.0221(6) Uani 1 1 d .
H10A H 0.2853 0.2162 0.1293 0.033 Uiso 1 1 calc R
H10B H 0.1982 0.2779 0.1174 0.033 Uiso 1 1 calc R
H10C H 0.2111 0.2369 0.2052 0.033 Uiso 1 1 calc R
C11 C 0.5537(4) 0.44540(12) 0.2024(2) 0.0335(8) Uani 1 1 d .
H11A H 0.6346 0.4628 0.2447 0.050 Uiso 1 1 calc R
H11B H 0.4723 0.4699 0.2025 0.050 Uiso 1 1 calc R
H11C H 0.5685 0.4451 0.1416 0.050 Uiso 1 1 calc R
C12 C 0.7226(3) 0.25783(13) 0.3995(2) 0.0247(6) Uani 1 1 d .
H12A H 0.6819 0.2449 0.4481 0.037 Uiso 1 1 calc R
H12B H 0.7988 0.2859 0.4235 0.037 Uiso 1 1 calc R
H12C H 0.7572 0.2222 0.3737 0.037 Uiso 1 1 calc R
C13 C 0.5103(3) 0.03331(11) 0.34191(17) 0.0154(5) Uani 1 1 d .
C14 C 0.6320(3) 0.00914(12) 0.39999(18) 0.0177(6) Uani 1 1 d .
C15 C 0.6499(3) -0.05460(12) 0.39934(18) 0.0183(6) Uani 1 1 d .
H15 H 0.7329 -0.0717 0.4348 0.022 Uiso 1 1 calc R
C16 C 0.5480(3) -0.09395(11) 0.34749(18) 0.0172(6) Uani 1 1 d .
C17 C 0.4232(3) -0.06804(11) 0.29702(18) 0.0174(5) Uani 1 1 d .
H17 H 0.3520 -0.0940 0.2649 0.021 Uiso 1 1 calc R
C18 C 0.4013(3) -0.00425(11) 0.29297(18) 0.0162(5) Uani 1 1 d .
C19 C 0.7385(3) 0.04925(13) 0.46437(19) 0.0257(6) Uani 1 1 d .
H19A H 0.7475 0.0879 0.4348 0.038 Uiso 1 1 calc R
H19B H 0.8277 0.0285 0.4801 0.038 Uiso 1 1 calc R
H19C H 0.7080 0.0569 0.5192 0.038 Uiso 1 1 calc R
C20 C 0.5749(3) -0.16267(11) 0.34665(19) 0.0205(6) Uani 1 1 d .
H20A H 0.4876 -0.1840 0.3226 0.031 Uiso 1 1 calc R
H20B H 0.6165 -0.1766 0.4082 0.031 Uiso 1 1 calc R
H20C H 0.6377 -0.1711 0.3086 0.031 Uiso 1 1 calc R
C21 C 0.2657(3) 0.02331(12) 0.2374(2) 0.0220(6) Uani 1 1 d .
H21A H 0.2799 0.0405 0.1815 0.033 Uiso 1 1 calc R
H21B H 0.2358 0.0555 0.2723 0.033 Uiso 1 1 calc R
H21C H 0.1950 -0.0084 0.2229 0.033 Uiso 1 1 calc R
C22 C 0.6332(3) 0.20452(10) 0.14459(18) 0.0140(5) Uani 1 1 d .
H22 H 0.6615 0.2309 0.1948 0.017 Uiso 1 1 calc R
C23 C 0.6189(3) 0.22856(11) 0.05180(17) 0.0140(5) Uani 1 1 d .
C24 C 0.5923(3) 0.29068(11) 0.02724(18) 0.0160(5) Uani 1 1 d .
H24 H 0.5941 0.3203 0.0724 0.019 Uiso 1 1 calc R
C25 C 0.5632(3) 0.30815(11) -0.06428(19) 0.0183(6) Uani 1 1 d .
H25 H 0.5440 0.3495 -0.0802 0.022 Uiso 1 1 calc R
C26 C 0.5624(3) 0.26485(11) -0.13249(19) 0.0191(6) Uani 1 1 d .
H26 H 0.5410 0.2771 -0.1938 0.023 Uiso 1 1 calc R
C27 C 0.5936(3) 0.20319(11) -0.10922(18) 0.0174(5) Uani 1 1 d .
H27 H 0.5947 0.1738 -0.1544 0.021 Uiso 1 1 calc R
C28 C 0.6229(3) 0.18649(11) -0.01808(17) 0.0137(5) Uani 1 1 d .
C29 C 0.8572(3) 0.10562(11) 0.03024(18) 0.0146(5) Uani 1 1 d .
C30 C 0.9009(3) 0.04270(11) 0.07469(19) 0.0204(6) Uani 1 1 d .
H30A H 0.8441 0.0108 0.0390 0.031 Uiso 1 1 calc R
H30B H 0.8880 0.0425 0.1359 0.031 Uiso 1 1 calc R
H30C H 0.9980 0.0352 0.0772 0.031 Uiso 1 1 calc R
C31 C 0.8761(3) 0.10759(12) -0.06717(18) 0.0202(6) Uani 1 1 d .
H31A H 0.8504 0.1479 -0.0932 0.030 Uiso 1 1 calc R
H31B H 0.8172 0.0768 -0.1041 0.030 Uiso 1 1 calc R
H31C H 0.9726 0.0994 -0.0657 0.030 Uiso 1 1 calc R
C32 C 0.9371(3) 0.15854(12) 0.08765(19) 0.0200(6) Uani 1 1 d .
H32A H 1.0360 0.1537 0.0932 0.030 Uiso 1 1 calc R
H32B H 0.9199 0.1579 0.1477 0.030 Uiso 1 1 calc R
H32C H 0.9059 0.1973 0.0582 0.030 Uiso 1 1 calc R
O2 O 0.5924(2) 0.01539(8) 0.15895(16) 0.0175(4) Uani 1 1 d .
H1O H 0.597(3) -0.0034(15) 0.202(2) 0.029(10) Uiso 1 1 d .
H2O H 0.540(3) -0.0036(14) 0.118(2) 0.027(9) Uiso 1 1 d .

loop_
_atom_site_aniso_label
_atom_site_aniso_U_11
_atom_site_aniso_U_22
_atom_site_aniso_U_33
_atom_site_aniso_U_23
_atom_site_aniso_U_13
_atom_site_aniso_U_12
Ru1 0.01327(11) 0.01123(9) 0.01000(10) -0.00057(8) 0.00327(8) -0.00095(8)
Cl1 0.0158(3) 0.0194(3) 0.0135(3) -0.0010(2) 0.0017(3) 0.0003(2)
Cl2 0.0152(3) 0.0199(3) 0.0158(3) 0.0001(2) 0.0016(3) -0.0013(2)
S1 0.0154(3) 0.0116(3) 0.0116(3) -0.0014(2) 0.0044(3) -0.0008(2)
O1 0.0234(11) 0.0171(9) 0.0163(10) -0.0053(7) 0.0038(8) -0.0043(7)
N1 0.0171(12) 0.0167(10) 0.0131(11) -0.0012(8) 0.0055(9) 0.0000(9)
N2 0.0222(13) 0.0154(10) 0.0124(11) 0.0008(8) 0.0080(10) -0.0014(9)
C1 0.0115(13) 0.0158(11) 0.0152(13) -0.0021(10) 0.0028(11) -0.0020(9)
C2 0.0273(16) 0.0231(13) 0.0162(14) -0.0027(11) 0.0115(12) 0.0021(11)
C3 0.0306(16) 0.0254(14) 0.0165(14) -0.0006(12) 0.0132(12) -0.0002(12)
C4 0.0195(15) 0.0138(11) 0.0164(14) -0.0016(10) 0.0110(11) 0.0013(10)
C5 0.0183(15) 0.0189(12) 0.0150(14) -0.0028(10) 0.0076(11) 0.0033(10)
C6 0.0248(16) 0.0202(13) 0.0198(15) 0.0019(11) 0.0106(12) 0.0087(11)
C7 0.0308(16) 0.0163(12) 0.0268(16) -0.0023(12) 0.0182(13) 0.0018(12)
C8 0.0226(16) 0.0212(13) 0.0292(16) -0.0119(12) 0.0160(13) -0.0048(11)
C9 0.0186(15) 0.0204(12) 0.0171(14) -0.0081(10) 0.0092(12) 0.0012(10)
C10 0.0170(15) 0.0272(14) 0.0213(15) -0.0018(11) 0.0038(12) 0.0030(11)
C11 0.046(2) 0.0174(13) 0.045(2) -0.0030(13) 0.0280(17) 0.0003(13)
C12 0.0211(16) 0.0287(14) 0.0231(16) -0.0076(12) 0.0033(13) -0.0011(12)
C13 0.0211(15) 0.0151(12) 0.0120(13) 0.0013(10) 0.0076(11) -0.0019(10)
C14 0.0210(15) 0.0241(13) 0.0089(13) 0.0018(10) 0.0055(11) -0.0022(11)
C15 0.0174(15) 0.0239(13) 0.0141(14) 0.0060(10) 0.0052(11) 0.0006(11)
C16 0.0214(15) 0.0167(12) 0.0157(14) 0.0046(10) 0.0088(12) -0.0014(10)
C17 0.0190(15) 0.0198(12) 0.0141(14) 0.0006(10) 0.0053(11) -0.0042(10)
C18 0.0185(15) 0.0200(12) 0.0122(14) 0.0014(10) 0.0080(11) 0.0003(10)
C19 0.0311(18) 0.0276(14) 0.0160(15) 0.0025(11) 0.0019(13) -0.0047(12)
C20 0.0218(16) 0.0202(13) 0.0186(15) 0.0040(11) 0.0033(12) 0.0007(11)
C21 0.0190(15) 0.0206(13) 0.0263(16) 0.0025(11) 0.0058(13) -0.0002(11)
C22 0.0147(14) 0.0126(11) 0.0162(13) -0.0031(10) 0.0064(11) 0.0008(9)
C23 0.0101(13) 0.0168(12) 0.0152(13) -0.0005(10) 0.0036(11) 0.0005(9)
C24 0.0143(14) 0.0142(11) 0.0197(14) -0.0022(10) 0.0049(11) -0.0004(10)
C25 0.0148(14) 0.0166(12) 0.0238(15) 0.0052(11) 0.0053(12) 0.0014(10)
C26 0.0202(15) 0.0233(13) 0.0146(14) 0.0047(10) 0.0061(12) 0.0038(11)
C27 0.0176(14) 0.0210(13) 0.0143(13) 0.0004(10) 0.0051(11) 0.0020(10)
C28 0.0125(13) 0.0130(11) 0.0154(13) 0.0015(9) 0.0031(11) 0.0005(9)
C29 0.0113(13) 0.0171(12) 0.0167(14) -0.0005(10) 0.0059(11) 0.0000(9)
C30 0.0225(16) 0.0198(13) 0.0195(15) 0.0014(11) 0.0066(12) 0.0073(11)
C31 0.0219(15) 0.0225(13) 0.0190(15) 0.0003(10) 0.0101(12) 0.0038(11)
C32 0.0157(14) 0.0229(13) 0.0214(15) -0.0009(11) 0.0050(12) -0.0022(11)
O2 0.0220(11) 0.0159(9) 0.0133(10) 0.0006(9) 0.0023(9) -0.0049(8)

loop_
_atom_type_symbol
_atom_type_description
_atom_type_scat_dispersion_real
_atom_type_scat_dispersion_imag
_atom_type_scat_source
C C 0.0033 0.0016 'International Tables Vol C Tables 4.2.6.8 and 6.1.1.4'
H H 0.0000 0.0000 'International Tables Vol C Tables 4.2.6.8 and 6.1.1.4'
N N 0.0061 0.0033 'International Tables Vol C Tables 4.2.6.8 and 6.1.1.4'
O O 0.0106 0.0060 'International Tables Vol C Tables 4.2.6.8 and 6.1.1.4'
S S 0.1246 0.1234 'International Tables Vol C Tables 4.2.6.8 and 6.1.1.4'
Cl Cl 0.1484 0.1585 'International Tables Vol C Tables 4.2.6.8 and 6.1.1.4'
Ru Ru -1.2594 0.8363 'International Tables Vol C Tables 4.2.6.8 and 6.1.1.4'

loop_
_geom_angle_atom_site_label_1
_geom_angle_atom_site_label_2
_geom_angle_atom_site_label_3
_geom_angle
C22 Ru1 C1 94.09(10)
C22 Ru1 O2 163.05(9)
C1 Ru1 O2 102.21(8)
C22 Ru1 Cl2 98.88(8)
C1 Ru1 Cl2 92.05(7)
O2 Ru1 Cl2 85.29(6)
C22 Ru1 S1 81.82(8)
C1 Ru1 S1 172.86(7)
O2 Ru1 S1 82.42(6)
Cl2 Ru1 S1 82.85(2)
C22 Ru1 Cl1 93.06(8)
C1 Ru1 Cl1 85.75(7)
O2 Ru1 Cl1 83.64(6)
Cl2 Ru1 Cl1 167.98(2)
S1 Ru1 Cl1 100.26(2)
O1 S1 C28 109.35(11)
O1 S1 C29 104.68(11)
C28 S1 C29 101.98(11)
O1 S1 Ru1 122.88(8)
C28 S1 Ru1 96.72(8)
C29 S1 Ru1 118.62(9)
C1 N1 C2 111.9(2)
C1 N1 C4 129.4(2)
C2 N1 C4 118.0(2)
C1 N2 C3 112.2(2)
C1 N2 C13 127.9(2)
C3 N2 C13 119.9(2)
N2 C1 N1 102.3(2)
N2 C1 Ru1 127.64(17)
N1 C1 Ru1 130.05(18)
C3 C2 N1 106.9(2)
C3 C2 H2 126.5
N1 C2 H2 126.5
C2 C3 N2 106.7(2)
C2 C3 H3 126.7
N2 C3 H3 126.7
C5 C4 C9 123.1(2)
C5 C4 N1 119.4(2)
C9 C4 N1 117.3(2)
C4 C5 C6 117.1(2)
C4 C5 C10 121.2(2)
C6 C5 C10 121.7(2)
C7 C6 C5 122.1(3)
C7 C6 H6 118.9
C5 C6 H6 118.9
C8 C7 C6 118.6(2)
C8 C7 C11 120.9(3)
C6 C7 C11 120.5(3)
C7 C8 C9 121.6(3)
C7 C8 H8 119.2
C9 C8 H8 119.2
C4 C9 C8 117.4(3)
C4 C9 C12 121.1(2)
C8 C9 C12 121.5(3)
C5 C10 H10A 109.5
C5 C10 H10B 109.5
H10A C10 H10B 109.5
C5 C10 H10C 109.5
H10A C10 H10C 109.5
H10B C10 H10C 109.5
C7 C11 H11A 109.5
C7 C11 H11B 109.5
H11A C11 H11B 109.5
C7 C11 H11C 109.5
H11A C11 H11C 109.5
H11B C11 H11C 109.5
C9 C12 H12A 109.5
C9 C12 H12B 109.5
H12A C12 H12B 109.5
C9 C12 H12C 109.5
H12A C12 H12C 109.5
H12B C12 H12C 109.5
C14 C13 C18 122.5(2)
C14 C13 N2 119.2(2)
C18 C13 N2 118.0(2)
C15 C14 C13 117.2(2)
C15 C14 C19 120.4(2)
C13 C14 C19 122.4(2)
C14 C15 C16 122.3(3)
C14 C15 H15 118.9
C16 C15 H15 118.9
C17 C16 C15 118.2(2)
C17 C16 C20 121.7(2)
C15 C16 C20 120.1(2)
C16 C17 C18 121.9(2)
C16 C17 H17 119.1
C18 C17 H17 119.1
C17 C18 C13 117.5(2)
C17 C18 C21 121.4(2)
C13 C18 C21 121.1(2)
C14 C19 H19A 109.5
C14 C19 H19B 109.5
H19A C19 H19B 109.5
C14 C19 H19C 109.5
H19A C19 H19C 109.5
H19B C19 H19C 109.5
C16 C20 H20A 109.5
C16 C20 H20B 109.5
H20A C20 H20B 109.5
C16 C20 H20C 109.5
H20A C20 H20C 109.5
H20B C20 H20C 109.5
C18 C21 H21A 109.5
C18 C21 H21B 109.5
H21A C21 H21B 109.5
C18 C21 H21C 109.5
H21A C21 H21C 109.5
H21B C21 H21C 109.5
C23 C22 Ru1 120.82(18)
C23 C22 H22 119.6
Ru1 C22 H22 119.6
C28 C23 C24 117.6(2)
C28 C23 C22 118.3(2)
C24 C23 C22 124.0(2)
C25 C24 C23 120.1(2)
C25 C24 H24 120.0
C23 C24 H24 120.0
C24 C25 C26 120.9(2)
C24 C25 H25 119.6
C26 C25 H25 119.6
C25 C26 C27 120.0(2)
C25 C26 H26 120.0
C27 C26 H26 120.0
C28 C27 C26 118.6(2)
C28 C27 H27 120.7
C26 C27 H27 120.7
C27 C28 C23 122.7(2)
C27 C28 S1 124.77(19)
C23 C28 S1 112.47(18)
C31 C29 C32 110.6(2)
C31 C29 C30 110.9(2)
C32 C29 C30 111.8(2)
C31 C29 S1 108.74(18)
C32 C29 S1 111.03(17)
C30 C29 S1 103.53(17)
C29 C30 H30A 109.5
C29 C30 H30B 109.5
H30A C30 H30B 109.5
C29 C30 H30C 109.5
H30A C30 H30C 109.5
H30B C30 H30C 109.5
C29 C31 H31A 109.5
C29 C31 H31B 109.5
H31A C31 H31B 109.5
C29 C31 H31C 109.5
H31A C31 H31C 109.5
H31B C31 H31C 109.5
C29 C32 H32A 109.5
C29 C32 H32B 109.5
H32A C32 H32B 109.5
C29 C32 H32C 109.5
H32A C32 H32C 109.5
H32B C32 H32C 109.5
Ru1 O2 H1O 121(2)
Ru1 O2 H2O 122(2)
H1O O2 H2O 105(3)

loop_
_geom_bond_atom_site_label_1
_geom_bond_atom_site_label_2
_geom_bond_distance
Ru1 C22 1.850(2)
Ru1 C1 2.088(3)
Ru1 O2 2.3037(18)
Ru1 Cl2 2.3768(7)
Ru1 S1 2.3775(6)
Ru1 Cl1 2.3883(7)
S1 O1 1.4801(18)
S1 C28 1.781(2)
S1 C29 1.864(3)
N1 C1 1.374(3)
N1 C2 1.381(3)
N1 C4 1.449(3)
N2 C1 1.369(3)
N2 C3 1.381(3)
N2 C13 1.439(3)
C2 C3 1.338(4)
C2 H2 0.9300
C3 H3 0.9300
C4 C5 1.388(4)
C4 C9 1.388(4)
C5 C6 1.390(3)
C5 C10 1.507(4)
C6 C7 1.387(4)
C6 H6 0.9300
C7 C8 1.386(4)
C7 C11 1.507(4)
C8 C9 1.393(4)
C8 H8 0.9300
C9 C12 1.501(4)
C10 H10A 0.9600
C10 H10B 0.9600
C10 H10C 0.9600
C11 H11A 0.9600
C11 H11B 0.9600
C11 H11C 0.9600
C12 H12A 0.9600
C12 H12B 0.9600
C12 H12C 0.9600
C13 C14 1.391(4)
C13 C18 1.395(4)
C14 C15 1.386(4)
C14 C19 1.505(4)
C15 C16 1.391(4)
C15 H15 0.9300
C16 C17 1.386(4)
C16 C20 1.506(3)
C17 C18 1.391(3)
C17 H17 0.9300
C18 C21 1.505(4)
C19 H19A 0.9600
C19 H19B 0.9600
C19 H19C 0.9600
C20 H20A 0.9600
C20 H20B 0.9600
C20 H20C 0.9600
C21 H21A 0.9600
C21 H21B 0.9600
C21 H21C 0.9600
C22 C23 1.461(3)
C22 H22 0.9300
C23 C28 1.396(3)
C23 C24 1.396(3)
C24 C25 1.384(4)
C24 H24 0.9300
C25 C26 1.385(4)
C25 H25 0.9300
C26 C27 1.389(3)
C26 H26 0.9300
C27 C28 1.375(4)
C27 H27 0.9300
C29 C31 1.523(4)
C29 C32 1.523(3)
C29 C30 1.525(3)
C30 H30A 0.9600
C30 H30B 0.9600
C30 H30C 0.9600
C31 H31A 0.9600
C31 H31B 0.9600
C31 H31C 0.9600
C32 H32A 0.9600
C32 H32B 0.9600
C32 H32C 0.9600
O2 H1O 0.75(3)
O2 H2O 0.80(3)

loop_
_geom_hbond_atom_site_label_D
_geom_hbond_atom_site_label_H
_geom_hbond_atom_site_label_A
_geom_hbond_distance_DH
_geom_hbond_distance_HA
_geom_hbond_distance_DA
_geom_hbond_angle_DHA
_geom_hbond_site_symmetry_A
O2 H2O O1 0.80(3) 2.00(3) 2.782(3) 164(3) 3_655

loop_
_geom_torsion_atom_site_label_1
_geom_torsion_atom_site_label_2
_geom_torsion_atom_site_label_3
_geom_torsion_atom_site_label_4
_geom_torsion
C22 Ru1 S1 O1 -143.47(12)
O2 Ru1 S1 O1 42.79(11)
Cl2 Ru1 S1 O1 -43.38(9)
Cl1 Ru1 S1 O1 124.87(9)
C22 Ru1 S1 C28 -25.22(11)
O2 Ru1 S1 C28 161.04(10)
Cl2 Ru1 S1 C28 74.87(8)
Cl1 Ru1 S1 C28 -116.87(8)
C22 Ru1 S1 C29 82.38(12)
O2 Ru1 S1 C29 -91.36(10)
Cl2 Ru1 S1 C29 -177.53(9)
Cl1 Ru1 S1 C29 -9.27(9)
C3 N2 C1 N1 0.6(3)
C13 N2 C1 N1 179.2(2)
C3 N2 C1 Ru1 -177.79(19)
C13 N2 C1 Ru1 0.8(4)
C2 N1 C1 N2 -0.1(3)
C4 N1 C1 N2 170.0(2)
C2 N1 C1 Ru1 178.20(19)
C4 N1 C1 Ru1 -11.7(4)
C22 Ru1 C1 N2 -166.9(2)
O2 Ru1 C1 N2 8.4(2)
Cl2 Ru1 C1 N2 94.0(2)
Cl1 Ru1 C1 N2 -74.1(2)
C22 Ru1 C1 N1 15.1(2)
O2 Ru1 C1 N1 -169.5(2)
Cl2 Ru1 C1 N1 -83.9(2)
Cl1 Ru1 C1 N1 107.9(2)
C1 N1 C2 C3 -0.4(3)
C4 N1 C2 C3 -171.8(2)
N1 C2 C3 N2 0.7(3)
C1 N2 C3 C2 -0.8(3)
C13 N2 C3 C2 -179.6(2)
C1 N1 C4 C5 93.6(3)
C2 N1 C4 C5 -96.7(3)
C1 N1 C4 C9 -90.8(3)
C2 N1 C4 C9 78.9(3)
C9 C4 C5 C6 2.1(4)
N1 C4 C5 C6 177.4(2)
C9 C4 C5 C10 -178.4(2)
N1 C4 C5 C10 -3.0(4)
C4 C5 C6 C7 0.2(4)
C10 C5 C6 C7 -179.4(2)
C5 C6 C7 C8 -1.8(4)
C5 C6 C7 C11 177.7(2)
C6 C7 C8 C9 1.3(4)
C11 C7 C8 C9 -178.2(2)
C5 C4 C9 C8 -2.5(4)
N1 C4 C9 C8 -178.0(2)
C5 C4 C9 C12 -179.8(2)
N1 C4 C9 C12 4.8(4)
C7 C8 C9 C4 0.8(4)
C7 C8 C9 C12 178.0(2)
C1 N2 C13 C14 97.4(3)
C3 N2 C13 C14 -84.1(3)
C1 N2 C13 C18 -88.9(3)
C3 N2 C13 C18 89.6(3)
C18 C13 C14 C15 7.8(4)
N2 C13 C14 C15 -178.8(2)
C18 C13 C14 C19 -169.7(3)
N2 C13 C14 C19 3.7(4)
C13 C14 C15 C16 -3.8(4)
C19 C14 C15 C16 173.8(2)
C14 C15 C16 C17 -1.8(4)
C14 C15 C16 C20 177.8(2)
C15 C16 C17 C18 3.7(4)
C20 C16 C17 C18 -175.9(2)
C16 C17 C18 C13 0.0(4)
C16 C17 C18 C21 179.6(2)
C14 C13 C18 C17 -6.0(4)
N2 C13 C18 C17 -179.4(2)
C14 C13 C18 C21 174.5(3)
N2 C13 C18 C21 1.0(4)
C1 Ru1 C22 C23 -145.8(2)
O2 Ru1 C22 C23 50.0(4)
Cl2 Ru1 C22 C23 -53.1(2)
S1 Ru1 C22 C23 28.27(19)
Cl1 Ru1 C22 C23 128.21(19)
Ru1 C22 C23 C28 -21.0(3)
Ru1 C22 C23 C24 154.6(2)
C28 C23 C24 C25 3.6(4)
C22 C23 C24 C25 -172.1(2)
C23 C24 C25 C26 -1.1(4)
C24 C25 C26 C27 -1.2(4)
C25 C26 C27 C28 0.9(4)
C26 C27 C28 C23 1.8(4)
C26 C27 C28 S1 -179.7(2)
C24 C23 C28 C27 -4.0(4)
C22 C23 C28 C27 171.9(2)
C24 C23 C28 S1 177.32(19)
C22 C23 C28 S1 -6.8(3)
O1 S1 C28 C27 -27.9(3)
C29 S1 C28 C27 82.5(2)
Ru1 S1 C28 C27 -156.3(2)
O1 S1 C28 C23 150.76(18)
C29 S1 C28 C23 -98.8(2)
Ru1 S1 C28 C23 22.39(19)
O1 S1 C29 C31 46.89(18)
C28 S1 C29 C31 -67.05(18)
Ru1 S1 C29 C31 -171.64(13)
O1 S1 C29 C32 168.85(17)
C28 S1 C29 C32 54.9(2)
Ru1 S1 C29 C32 -49.7(2)
O1 S1 C29 C30 -71.07(18)
C28 S1 C29 C30 174.99(17)
Ru1 S1 C29 C30 70.40(17)
